data_7037013
loop_
_publ_author_name
'Sevastianova, Tatiana N.'
'Bodensteiner, Michael'
'Maulieva, Albina F.'
'Davydova, Elena I.'
'Virovets, Alexander V.'
'Peresypkina, Eugenia V.'
'Bal\'azs, G\'abor'
'Gra\&sl, Christian'
'Seidl, Michael'
'Scheer, Manfred'
'Frenking, Gernot'
'Berezovskaya, Ekaterina A.'
'Kazakov, Igor V.'
'Khoroshilova, Olesya V.'
'Timoshkin, Alexey Y.'

_publ_section_title
;
 Versatile structures of group 13 metal halide complexes with 4,4'-bipy:
 from 1D coordination polymers to 2D and 3D metal-organic frameworks.
;
_journal_issue 47
_journal_name_full 'Dalton transactions (Cambridge, England : 2003)'
_journal_page_first 20648
_journal_page_last 20658
_journal_paper_doi 10.1039/c5dt03192c
_journal_volume 44
_journal_year 2015
_chemical_formula_moiety 'C10 H8 Al1.1 Cl6 Ga0.9 N2'
_chemical_formula_sum 'C10 H8 Al1.1 Cl6 Ga0.9 N2'
_chemical_formula_weight 461.31
_chemical_name_systematic
;
 ? 
;
_space_group_crystal_system orthorhombic
_space_group_IT_number 61
_space_group_name_Hall '-P 2ac 2ab'
_space_group_name_H-M_alt 'P b c a'
_symmetry_space_group_name_Hall '-P 2ac 2ab'
_symmetry_space_group_name_H-M 'P b c a'
_atom_sites_solution_hydrogens geom
_audit_creation_date 2015-09-17
_audit_creation_method
;
Olex2 1.2-alpha
(compiled 2015.09.16 svn.r3215 for OlexSys, GUI svn.r5097)
;
_audit_update_record
;
2015-09-23 deposited with the CCDC.
2015-10-29 downloaded from the CCDC.
;
_cell_angle_alpha 90
_cell_angle_beta 90
_cell_angle_gamma 90
_cell_formula_units_Z 8
_cell_length_a 15.581(5)
_cell_length_b 11.971(5)
_cell_length_c 18.613(5)
_cell_measurement_reflns_used 4349
_cell_measurement_temperature 423(2)
_cell_measurement_theta_max 51.3273
_cell_measurement_theta_min 2.8336
_cell_volume 3472(2)
_computing_cell_refinement 'CrysAlis, Oxford Diffraction Ltd.'
_computing_data_collection 'CrysAlis, Oxford Diffraction Ltd.'
_computing_data_reduction 'CrysAlis, Oxford Diffraction Ltd.'
_computing_molecular_graphics 'Olex2 (Dolomanov et al., 2009)'
_computing_publication_material 'Olex2 (Dolomanov et al., 2009)'
_computing_structure_refinement 'ShelXL (Sheldrick, 2015)'
_computing_structure_solution 'SIR-97 (Altomare, 1999)'
_diffrn_ambient_temperature 423.15
_diffrn_measured_fraction_theta_full 0.992
_diffrn_measured_fraction_theta_max 0.992
_diffrn_measurement_device_type 'Xcalibur, Ruby, Gemini ultra'
_diffrn_radiation_type MoK\a
_diffrn_radiation_wavelength 0.71073
_diffrn_reflns_av_R_equivalents 0.0344
_diffrn_reflns_av_unetI/netI 0.0275
_diffrn_reflns_Laue_measured_fraction_full 0.992
_diffrn_reflns_Laue_measured_fraction_max 0.992
_diffrn_reflns_limit_h_max 15
_diffrn_reflns_limit_h_min -12
_diffrn_reflns_limit_k_max 12
_diffrn_reflns_limit_k_min -10
_diffrn_reflns_limit_l_max 18
_diffrn_reflns_limit_l_min -18
_diffrn_reflns_number 8242
_diffrn_reflns_point_group_measured_fraction_full 0.992
_diffrn_reflns_point_group_measured_fraction_max 0.992
_diffrn_reflns_theta_full 21.088
_diffrn_reflns_theta_max 21.088
_diffrn_reflns_theta_min 2.408
_exptl_absorpt_coefficient_mu 2.401
_exptl_absorpt_correction_T_max 1.78224
_exptl_absorpt_correction_T_min 0.38238
_exptl_absorpt_correction_type multi-scan
_exptl_absorpt_process_details
;
CrysAlis RED, Oxford Diffraction Ltd.,
Version 1.171.30.3 (release 12-05-2006 CrysAlis171 .NET)
(compiled May 12 2006,14:43:55)
Empirical absorption correction using spherical harmonics,
implemented in SCALE3 ABSPACK scaling algorithm.
;
_exptl_crystal_colour colourless
_exptl_crystal_colour_primary colourless
_exptl_crystal_density_diffrn 1.765
_exptl_crystal_density_method 'not measured'
_exptl_crystal_description block
_exptl_crystal_F_000 1810
_exptl_crystal_size_max 0.08
_exptl_crystal_size_mid 0.05
_exptl_crystal_size_min 0.03
_refine_diff_density_max 0.298
_refine_diff_density_min -0.333
_refine_diff_density_rms 0.070
_refine_ls_extinction_method none
_refine_ls_goodness_of_fit_ref 0.948
_refine_ls_hydrogen_treatment constr
_refine_ls_matrix_type full
_refine_ls_number_parameters 181
_refine_ls_number_reflns 1873
_refine_ls_number_restraints 0
_refine_ls_restrained_S_all 0.948
_refine_ls_R_factor_all 0.0391
_refine_ls_R_factor_gt 0.0272
_refine_ls_shift/su_max 0.000
_refine_ls_shift/su_mean 0.000
_refine_ls_structure_factor_coef Fsqd
_refine_ls_weighting_details 'w=1/[\s^2^(Fo^2^)+(0.0477P)^2^] where P=(Fo^2^+2Fc^2^)/3'
_refine_ls_weighting_scheme calc
_refine_ls_wR_factor_gt 0.0662
_refine_ls_wR_factor_ref 0.0689
_reflns_Friedel_coverage 0.000
_reflns_number_gt 1416
_reflns_number_total 1873
_reflns_threshold_expression 'I > 2\s(I)'
_cod_data_source_file c5dt03192c2.cif
_cod_data_source_block t
_cod_depositor_comments 'Adding full bibliography for 7037006--7037016.cif.'
_cod_original_formula_sum 'C10 H8 Al1.10 Cl6 Ga0.90 N2'
_cod_database_code 7037013
_shelx_space_group_comment
;
The symmetry employed for this shelxl refinement is uniquely defined
by the following loop, which should always be used as a source of
symmetry information in preference to the above space-group names.
They are only intended as comments.
;
_olex2_refinement_description
;
1. Fixed Uiso
 At 1.2 times of:
  All C(H) groups
2. Shared sites
{Al1, Ga1}
{Al2, Ga2}
3. Uiso/Uaniso restraints and constraints
Uanis(Al1) = Uanis(Ga1)
Uanis(Al2) = Uanis(Ga2)
4. Others
 Fixed Sof: Al1(0.55) Al2(0.55) Ga1(0.45) Ga2(0.45)
5.a Aromatic/amide H refined with riding coordinates:
 C1(H1), C2(H2), C4(H4), C5(H5), C6(H6), C7(H7), C9(H9), C10(H10)
;
_shelx_shelxl_version_number 2014/7
_olex2_submission_special_instructions 'No special instructions were received'

loop_
_space_group_symop_operation_xyz
'x, y, z'
'-x+1/2, -y, z+1/2'
'x+1/2, -y+1/2, -z'
'-x, y+1/2, -z+1/2'
'-x, -y, -z'
'x-1/2, y, -z-1/2'
'-x-1/2, y-1/2, z'
'x, -y-1/2, z-1/2'

loop_
_atom_site_label
_atom_site_type_symbol
_atom_site_fract_x
_atom_site_fract_y
_atom_site_fract_z
_atom_site_U_iso_or_equiv
_atom_site_adp_type
_atom_site_occupancy
_atom_site_site_symmetry_order
_atom_site_calc_flag
_atom_site_refinement_flags_posn
_atom_site_refinement_flags_occupancy
_atom_site_disorder_assembly
_atom_site_disorder_group
Al1 Al 0.28234(4) 0.32530(5) 0.12230(3) 0.0242(2) Uani 0.55 1 d . P A 1
Al2 Al -0.41740(4) 0.21890(5) 0.12500(3) 0.0250(2) Uani 0.55 1 d . P B 1
Ga1 Ga 0.28234(4) 0.32530(5) 0.12230(3) 0.0242(2) Uani 0.45 1 d . P A 2
Ga2 Ga -0.41740(4) 0.21890(5) 0.12500(3) 0.0250(2) Uani 0.45 1 d . P B 2
Cl1 Cl 0.34090(6) 0.16517(8) 0.11575(6) 0.0359(3) Uani 1 1 d . . . .
Cl2 Cl 0.30616(6) 0.41309(8) 0.21999(5) 0.0341(3) Uani 1 1 d . . . .
Cl3 Cl 0.30441(6) 0.42448(7) 0.02850(5) 0.0272(3) Uani 1 1 d . . . .
Cl4 Cl -0.46558(6) 0.38422(8) 0.11147(7) 0.0435(3) Uani 1 1 d . . . .
Cl5 Cl -0.44723(6) 0.14147(8) 0.22476(5) 0.0285(3) Uani 1 1 d . . . .
Cl6 Cl -0.43948(6) 0.10901(7) 0.03726(5) 0.0257(3) Uani 1 1 d . . . .
N1 N 0.15761(17) 0.2969(2) 0.12425(14) 0.0181(7) Uani 1 1 d . . . .
N2 N -0.29092(18) 0.2374(2) 0.12650(15) 0.0211(8) Uani 1 1 d . . . .
C1 C 0.1227(2) 0.2008(3) 0.10037(18) 0.0207(9) Uani 1 1 d . . . .
H1 H 0.1588 0.1441 0.0845 0.025 Uiso 1 1 calc R . . .
C2 C 0.0356(2) 0.1841(3) 0.09877(18) 0.0197(9) Uani 1 1 d . . . .
H2 H 0.0132 0.1168 0.0823 0.024 Uiso 1 1 calc R . . .
C3 C -0.0182(2) 0.2677(3) 0.12171(18) 0.0185(9) Uani 1 1 d . . . .
C4 C 0.0176(2) 0.3665(3) 0.14580(19) 0.0219(9) Uani 1 1 d . . . .
H4 H -0.0175 0.4248 0.1610 0.026 Uiso 1 1 calc R . . .
C5 C 0.1052(2) 0.3782(3) 0.14715(19) 0.0236(10) Uani 1 1 d . . . .
H5 H 0.1288 0.4442 0.1644 0.028 Uiso 1 1 calc R . . .
C6 C -0.2415(2) 0.1588(3) 0.15731(19) 0.0242(9) Uani 1 1 d . . . .
H6 H -0.2675 0.0988 0.1804 0.029 Uiso 1 1 calc R . . .
C7 C -0.1527(2) 0.1652(3) 0.1555(2) 0.0234(9) Uani 1 1 d . . . .
H7 H -0.1195 0.1098 0.1768 0.028 Uiso 1 1 calc R . . .
C8 C -0.1140(2) 0.2544(3) 0.12192(18) 0.0178(9) Uani 1 1 d . . . .
C9 C -0.1648(2) 0.3340(3) 0.08974(19) 0.0243(10) Uani 1 1 d . . . .
H9 H -0.1399 0.3946 0.0663 0.029 Uiso 1 1 calc R . . .
C10 C -0.2531(2) 0.3232(3) 0.09246(19) 0.0252(9) Uani 1 1 d . . . .
H10 H -0.2872 0.3767 0.0701 0.030 Uiso 1 1 calc R . . .

loop_
_atom_site_aniso_label
_atom_site_aniso_U_11
_atom_site_aniso_U_22
_atom_site_aniso_U_33
_atom_site_aniso_U_23
_atom_site_aniso_U_13
_atom_site_aniso_U_12
Al1 0.0228(4) 0.0222(4) 0.0278(4) 0.0009(3) -0.0021(3) -0.0011(3)
Al2 0.0219(4) 0.0214(4) 0.0318(4) -0.0002(3) -0.0015(3) -0.0004(3)
Ga1 0.0228(4) 0.0222(4) 0.0278(4) 0.0009(3) -0.0021(3) -0.0011(3)
Ga2 0.0219(4) 0.0214(4) 0.0318(4) -0.0002(3) -0.0015(3) -0.0004(3)
Cl1 0.0238(6) 0.0199(6) 0.0639(8) 0.0045(5) -0.0028(5) 0.0033(5)
Cl2 0.0330(6) 0.0410(6) 0.0282(6) -0.0070(5) -0.0065(5) -0.0044(5)
Cl3 0.0299(6) 0.0246(5) 0.0270(6) 0.0020(5) 0.0021(5) -0.0028(4)
Cl4 0.0277(6) 0.0181(6) 0.0846(9) 0.0022(6) -0.0032(6) 0.0050(5)
Cl5 0.0280(6) 0.0353(6) 0.0223(6) -0.0029(5) 0.0026(5) -0.0022(5)
Cl6 0.0280(5) 0.0276(5) 0.0217(5) -0.0006(5) -0.0019(4) -0.0034(5)
N1 0.0222(18) 0.0152(18) 0.0169(17) 0.0026(15) -0.0006(14) -0.0005(17)
N2 0.0231(17) 0.0168(19) 0.0233(19) -0.0007(16) -0.0018(16) -0.0016(16)
C1 0.028(2) 0.016(2) 0.018(2) -0.0018(18) 0.0026(18) 0.003(2)
C2 0.023(2) 0.016(2) 0.020(2) 0.0013(18) -0.0009(18) -0.0066(19)
C3 0.023(2) 0.019(2) 0.013(2) 0.0031(19) -0.0001(18) 0.000(2)
C4 0.026(2) 0.015(2) 0.025(2) -0.0014(19) -0.0006(18) 0.0029(19)
C5 0.026(2) 0.018(2) 0.026(2) 0.001(2) -0.0030(18) -0.002(2)
C6 0.023(2) 0.022(2) 0.027(2) 0.004(2) 0.000(2) -0.003(2)
C7 0.018(2) 0.021(2) 0.031(2) 0.005(2) -0.0018(19) 0.0008(19)
C8 0.021(2) 0.015(2) 0.017(2) -0.0022(19) -0.0021(18) 0.0061(19)
C9 0.025(2) 0.022(2) 0.026(2) 0.000(2) 0.0010(19) -0.005(2)
C10 0.033(3) 0.018(2) 0.025(2) 0.004(2) -0.004(2) -0.003(2)

loop_
_atom_type_symbol
_atom_type_description
_atom_type_scat_dispersion_real
_atom_type_scat_dispersion_imag
_atom_type_scat_source
C C 0.0033 0.0016 'International Tables Vol C Tables 4.2.6.8 and 6.1.1.4'
H H 0.0000 0.0000 'International Tables Vol C Tables 4.2.6.8 and 6.1.1.4'
Al Al 0.0645 0.0514 'International Tables Vol C Tables 4.2.6.8 and 6.1.1.4'
Cl Cl 0.1484 0.1585 'International Tables Vol C Tables 4.2.6.8 and 6.1.1.4'
Ga Ga 0.2307 1.6083 'International Tables Vol C Tables 4.2.6.8 and 6.1.1.4'
N N 0.0061 0.0033 'International Tables Vol C Tables 4.2.6.8 and 6.1.1.4'

loop_
_geom_angle_atom_site_label_1
_geom_angle_atom_site_label_2
_geom_angle_atom_site_label_3
_geom_angle
Cl1 Al1 Cl2 114.74(5)
Cl1 Al1 Cl3 112.61(5)
Cl2 Al1 Cl3 113.22(5)
N1 Al1 Cl1 105.55(9)
N1 Al1 Cl2 103.93(9)
N1 Al1 Cl3 105.61(8)
Cl5 Al2 Cl4 115.52(5)
Cl6 Al2 Cl4 115.27(5)
Cl6 Al2 Cl5 111.46(5)
N2 Al2 Cl4 104.34(10)
N2 Al2 Cl5 104.69(9)
N2 Al2 Cl6 103.94(9)
Cl1 Ga1 Cl2 114.74(5)
Cl1 Ga1 Cl3 112.61(5)
Cl2 Ga1 Cl3 113.22(5)
N1 Ga1 Cl1 105.55(9)
N1 Ga1 Cl2 103.93(9)
N1 Ga1 Cl3 105.61(8)
Cl5 Ga2 Cl4 115.52(5)
Cl6 Ga2 Cl4 115.27(5)
Cl6 Ga2 Cl5 111.46(5)
N2 Ga2 Cl4 104.34(10)
N2 Ga2 Cl5 104.69(9)
N2 Ga2 Cl6 103.94(9)
C1 N1 Al1 122.6(2)
C1 N1 Ga1 122.6(2)
C5 N1 Al1 118.8(2)
C5 N1 Ga1 118.8(2)
C5 N1 C1 118.6(3)
C6 N2 Al2 119.8(2)
C6 N2 Ga2 119.8(2)
C10 N2 Al2 121.0(2)
C10 N2 Ga2 121.0(2)
C10 N2 C6 119.0(3)
N1 C1 H1 119.0
N1 C1 C2 122.1(3)
C2 C1 H1 119.0
C1 C2 H2 120.3
C1 C2 C3 119.4(3)
C3 C2 H2 120.3
C2 C3 C4 118.6(3)
C2 C3 C8 122.1(3)
C4 C3 C8 119.4(3)
C3 C4 H4 120.2
C5 C4 C3 119.6(3)
C5 C4 H4 120.2
N1 C5 C4 121.8(3)
N1 C5 H5 119.1
C4 C5 H5 119.1
N2 C6 H6 119.2
N2 C6 C7 121.5(3)
C7 C6 H6 119.2
C6 C7 H7 120.3
C8 C7 C6 119.4(3)
C8 C7 H7 120.3
C7 C8 C3 121.2(3)
C9 C8 C3 119.8(3)
C9 C8 C7 118.9(3)
C8 C9 H9 120.3
C8 C9 C10 119.4(3)
C10 C9 H9 120.3
N2 C10 C9 121.7(3)
N2 C10 H10 119.2
C9 C10 H10 119.2

loop_
_geom_bond_atom_site_label_1
_geom_bond_atom_site_label_2
_geom_bond_distance
Al1 Cl1 2.1265(13)
Al1 Cl2 2.1326(12)
Al1 Cl3 2.1392(12)
Al1 N1 1.973(3)
Al2 Cl4 2.1315(14)
Al2 Cl5 2.1268(12)
Al2 Cl6 2.1251(11)
Al2 N2 1.983(3)
Ga1 Cl1 2.1265(13)
Ga1 Cl2 2.1326(12)
Ga1 Cl3 2.1392(12)
Ga1 N1 1.973(3)
Ga2 Cl4 2.1315(14)
Ga2 Cl5 2.1268(12)
Ga2 Cl6 2.1251(11)
Ga2 N2 1.983(3)
N1 C1 1.347(4)
N1 C5 1.340(4)
N2 C6 1.344(4)
N2 C10 1.342(4)
C1 H1 0.9300
C1 C2 1.372(5)
C2 H2 0.9300
C2 C3 1.374(5)
C3 C4 1.382(5)
C3 C8 1.501(5)
C4 H4 0.9300
C4 C5 1.372(5)
C5 H5 0.9300
C6 H6 0.9300
C6 C7 1.386(5)
C7 H7 0.9300
C7 C8 1.376(5)
C8 C9 1.375(5)
C9 H9 0.9300
C9 C10 1.383(5)
C10 H10 0.9300

loop_
_geom_torsion_atom_site_label_1
_geom_torsion_atom_site_label_2
_geom_torsion_atom_site_label_3
_geom_torsion_atom_site_label_4
_geom_torsion
Al1 N1 C1 C2 -176.8(2)
Al1 N1 C5 C4 176.0(3)
Al2 N2 C6 C7 175.9(3)
Al2 N2 C10 C9 -176.5(3)
Ga1 N1 C1 C2 -176.8(2)
Ga1 N1 C5 C4 176.0(3)
Ga2 N2 C6 C7 175.9(3)
Ga2 N2 C10 C9 -176.5(3)
N1 C1 C2 C3 0.4(5)
N2 C6 C7 C8 0.5(5)
C1 N1 C5 C4 -1.0(5)
C1 C2 C3 C4 0.0(5)
C1 C2 C3 C8 -179.5(3)
C2 C3 C4 C5 -0.9(5)
C2 C3 C8 C7 53.4(5)
C2 C3 C8 C9 -128.3(4)
C3 C4 C5 N1 1.4(5)
C3 C8 C9 C10 -177.7(3)
C4 C3 C8 C7 -126.1(4)
C4 C3 C8 C9 52.2(5)
C5 N1 C1 C2 0.1(5)
C6 N2 C10 C9 -1.5(5)
C6 C7 C8 C3 177.0(3)
C6 C7 C8 C9 -1.2(5)
C7 C8 C9 C10 0.6(5)
C8 C3 C4 C5 178.6(3)
C8 C9 C10 N2 0.8(5)
C10 N2 C6 C7 0.9(5)
